data_7102180
loop_
_publ_author_name
'Checi\'nska, Lilianna'
'Troyanov, Sergey I'
'Mebs, Stefan'
'H\"ubschle, Christian B'
'Luger, Peter'

_publ_section_title
;
 Examination of intermolecular electronic interactions in the crystal
 structure of C60(CF3)12 by experimental electron density
 determination.
;
_journal_issue 39
_journal_name_full 'Chemical communications (Cambridge, England)'
_journal_page_first 4003
_journal_page_last 4005
_journal_paper_doi 10.1039/b712694h
_journal_year 2007
_chemical_formula_moiety 'C72 F36'
_chemical_formula_sum 'C72 F36'
_chemical_formula_weight 1548.72
_space_group_IT_number 148
_symmetry_cell_setting rhombohedral
_symmetry_space_group_name_Hall '-R 3'
_symmetry_space_group_name_H-M 'R -3 :H'
_cell_angle_alpha 90.00
_cell_angle_beta 90.00
_cell_angle_gamma 120.00
_cell_formula_units_Z 3
_cell_length_a 20.720(3)
_cell_length_b 20.720(3)
_cell_length_c 9.729(2)
_cell_measurement_temperature 20(2)
_cell_volume 3617.3(2)
_computing_cell_refinement 'SMART (Bruker, 1997-2001)'
_computing_data_collection 'SMART (Bruker, 1997-2001)'
_computing_data_reduction 'SAINT and SADABS (Bruker, 1997-2001)'
_computing_molecular_graphics 'Koritsanszky et al, (2003)'
_computing_publication_material 'Koritsanszky et al, (2003)'
_computing_structure_refinement 'Koritsanszky et al, (2003)'
_computing_structure_solution 'SHELXS-97 (Sheldrick, 1997)'
_diffrn_detector_type 'Bruker SMART Apex CCD detector'
_diffrn_measured_fraction_theta_full 0.920
_diffrn_measured_fraction_theta_max 0.920
_diffrn_measurement_device_type 'four-circle Huber diffractometer'
_diffrn_measurement_method '\f scan'
_diffrn_radiation_type MoK\a
_diffrn_radiation_wavelength 0.71068
_diffrn_reflns_limit_h_max 26
_diffrn_reflns_limit_h_min -54
_diffrn_reflns_limit_k_max 54
_diffrn_reflns_limit_k_min 0
_diffrn_reflns_limit_l_max 25
_diffrn_reflns_limit_l_min 0
_diffrn_reflns_number 235064
_diffrn_reflns_theta_full 71.04
_diffrn_reflns_theta_max 71.04
_diffrn_reflns_theta_min 2.38
_exptl_absorpt_coefficient_mu 0.222
_exptl_absorpt_correction_type none
_exptl_crystal_density_diffrn 2.133
_exptl_crystal_F_000 2268
_exptl_crystal_size_max 0.5
_exptl_crystal_size_mid 0.5
_exptl_crystal_size_min 0.4
_refine_diff_density_max 0.301
_refine_diff_density_min -0.302
_refine_diff_density_rms 0.061
_refine_ls_extinction_method none
_refine_ls_goodness_of_fit_ref 2.0539
_refine_ls_matrix_type full
_refine_ls_number_parameters 465
_refine_ls_number_reflns 12688
_refine_ls_number_restraints 0
_refine_ls_R_factor_all 0.0305
_refine_ls_R_factor_gt 0.0237
_refine_ls_shift/su_max 0.0085
_refine_ls_structure_factor_coef F
_refine_ls_weighting_details
;
calc w1 = 1/[s^2^(Fo)]
;
_refine_ls_weighting_scheme calc
_refine_ls_wR_factor_ref 0.0221
_reflns_number_gt 12688
_reflns_number_total 14587
_reflns_threshold_expression I>3\s(I)
_cod_data_source_file b712694h.txt
_cod_data_source_block I
_cod_depositor_comments
;
 Marking atom 'DUM0' as a dummy atom.

 Antanas Vaitkus,
 2017-02-20

 Adding the _atom_site_type_symbol data item.

 Antanas Vaitkus,
 2017-02-20

The following automatic conversions were performed:
'_symmetry_cell_setting' value 'Rhombohedral' changed to 'rhombohedral'
according to '/home/saulius/struct/CIF-dictionaries/cif_core.dic'
dictionary named 'cif_core.dic' version 2.4.1 from 2010-06-29.

Automatic conversion script
Id: cif_fix_enum 1527 2010-12-29 10:47:43Z saulius 
;
_cod_original_sg_symbol_H-M R-3
_cod_database_code 7102180

loop_
_symmetry_equiv_pos_site_id
_symmetry_equiv_pos_as_xyz
1 +X,+Y,+Z
2 -Y,+X-Y,+Z
3 -X+Y,-X,+Z
4 -X,-Y,-Z
5 +Y,-X+Y,-Z
6 +X-Y,+X,-Z
7 1/3+X,2/3+Y,2/3+Z
8 1/3-X,2/3-Y,2/3-Z
9 1/3-Y,2/3+X-Y,2/3+Z
10 1/3+Y,2/3-X+Y,2/3-Z
11 1/3-X+Y,2/3-X,2/3+Z
12 1/3+X-Y,2/3+X,2/3-Z
13 2/3+X,1/3+Y,1/3+Z
14 2/3-X,1/3-Y,1/3-Z
15 2/3-Y,1/3+X-Y,1/3+Z
16 2/3+Y,1/3-X+Y,1/3-Z
17 2/3-X+Y,1/3-X,1/3+Z
18 2/3+X-Y,1/3+X,1/3-Z

loop_
_atom_local_axes_atom0
_atom_local_axes_ax1
_atom_local_axes_atom1
_atom_local_axes_atom2
_atom_local_axes_ax2
C(1) Z C(1) C(4) Y
C(1) Z C(1) C(4) Y
C(1) Z C(1) C(4) Y
C(2) Z C(2) C(6) Y
C(2) Z C(2) C(6) Y
C(2) Z C(2) C(6) Y
C(4) Z C(1) F(1) Y
C(6) Z C(2) F(4) Y
C(4) Z C(3) C(12) Y
C(5) Z C(4) C(12) Y
C(6) Z C(5) C(4) Y
C(7) Z C(6) C(5) Y
C(8) Z C(7) C(6) Y
C(9) Z C(8) C(7) Y
C(10) Z C(9) C(8) Y
C(11) Z C(10) C(9) Y
C(12) Z C(11) C(10) Y
C(4) Z C(12) C(11) Y

loop_
_atom_rho_multipole_coeff_Pv
_atom_rho_multipole_coeff_P00
_atom_rho_multipole_coeff_P11
_atom_rho_multipole_coeff_P1-1
_atom_rho_multipole_coeff_P10
_atom_rho_multipole_coeff_P20
_atom_rho_multipole_coeff_P21
_atom_rho_multipole_coeff_P2-1
_atom_rho_multipole_coeff_P22
_atom_rho_multipole_coeff_P2-2
_atom_rho_multipole_coeff_P30
_atom_rho_multipole_coeff_P31
_atom_rho_multipole_coeff_P3-1
_atom_rho_multipole_coeff_P32
_atom_rho_multipole_coeff_P3-2
_atom_rho_multipole_coeff_P33
_atom_rho_multipole_coeff_P3-3
_atom_rho_multipole_coeff_P40
_atom_rho_multipole_coeff_P41
_atom_rho_multipole_coeff_P4-1
_atom_rho_multipole_coeff_P42
_atom_rho_multipole_coeff_P4-2
_atom_rho_multipole_coeff_P43
_atom_rho_multipole_coeff_P4-3
_atom_rho_multipole_coeff_P44
_atom_rho_multipole_coeff_P4-4
7.037(17) 0.00 0.00 0.00 -0.041(6) -0.059(7) 0.00 0.00 0.00 0.00 0.025(6) 0.00 0.00 0.00 0.00 0.00 0.00 0.014(8) 0.00 0.00 0.00 0.00 0.00 0.00 0.00 0.00
7.077(17) 0.00 0.00 0.00 -0.010(6) -0.075(7) 0.00 0.00 0.00 0.00 0.006(6) 0.00 0.00 0.00 0.00 0.00 0.00 0.003(8) 0.00 0.00 0.00 0.00 0.00 0.00 0.00 0.00
7.039(18) 0.00 0.00 0.00 -0.054(6) -0.112(7) 0.00 0.00 0.00 0.00 0.004(6) 0.00 0.00 0.00 0.00 0.00 0.00 0.022(8) 0.00 0.00 0.00 0.00 0.00 0.00 0.00 0.00
7.002(17) 0.00 0.00 0.00 -0.043(6) -0.061(7) 0.00 0.00 0.00 0.00 0.008(6) 0.00 0.00 0.00 0.00 0.00 0.00 -0.009(8) 0.00 0.00 0.00 0.00 0.00 0.00 0.00 0.00
7.029(17) 0.00 0.00 0.00 -0.016(6) -0.097(7) 0.00 0.00 0.00 0.00 0.004(6) 0.00 0.00 0.00 0.00 0.00 0.00 0.005(8) 0.00 0.00 0.00 0.00 0.00 0.00 0.00 0.00
6.995(17) 0.00 0.00 0.00 -0.043(6) -0.114(7) 0.00 0.00 0.00 0.00 0.031(6) 0.00 0.00 0.00 0.00 0.00 0.00 0.021(8) 0.00 0.00 0.00 0.00 0.00 0.00 0.00 0.00
4.01(4) 0.00 0.00 0.00 0.065(9) 0.067(9) 0.00 0.00 0.00 0.00 0.337(12) 0.00 0.00 0.00 0.00 0.002(9) -0.256(11) 0.027(15) 0.00 0.00 0.00 0.00 0.030(12) 0.155(14) 0.00 0.00
4.04(4) 0.00 0.00 0.00 0.076(9) 0.048(9) 0.00 0.00 0.00 0.00 0.365(12) 0.00 0.00 0.00 0.00 -0.033(10) -0.262(11) 0.077(14) 0.00 0.00 0.00 0.00 0.048(12) 0.172(14) 0.00 0.00
4.00(3) 0.00 -0.048(11) 0.028(11) -0.023(11) 0.054(10) 0.007(9) -0.029(10) -0.030(10) 0.146(9) 0.164(13) 0.036(12) 0.034(12) 0.015(12) -0.087(12) 0.030(12) -0.038(11) 0.012(16) -0.013(15) -0.001(16) -0.022(16) -0.005(15) -0.011(15) 0.011(14) 0.015(13) -0.025(13)
3.94(4) 0.00 -0.056(10) -0.004(10) 0.047(10) 0.010(9) 0.020(9) -0.011(9) 0.010(9) 0.027(9) 0.202(12) 0.043(11) 0.015(11) 0.011(11) 0.003(11) -0.043(11) -0.170(11) 0.050(15) -0.004(14) -0.009(15) -0.030(15) 0.008(14) -0.008(14) 0.044(14) -0.022(14) 0.014(13)
4.03(3) 0.00 -0.073(10) -0.067(11) -0.037(11) 0.081(10) 0.048(9) 0.052(10) -0.091(9) 0.074(9) 0.190(13) 0.019(11) 0.001(12) 0.090(12) -0.060(11) -0.002(11) -0.049(11) -0.009(16) -0.025(14) 0.000(16) 0.008(16) 0.004(15) -0.015(14) 0.024(14) 0.003(13) 0.018(13)
3.79(4) 0.00 0.042(10) 0.040(10) 0.045(10) 0.008(9) -0.001(9) -0.023(9) -0.015(9) -0.023(9) 0.207(13) -0.059(11) 0.020(11) 0.020(11) -0.018(11) 0.049(11) -0.140(11) 0.005(16) -0.010(14) 0.008(15) -0.032(15) 0.025(14) 0.017(14) 0.025(14) 0.002(13) -0.009(13)
4.05(3) 0.00 -0.056(11) -0.038(12) -0.001(12) 0.097(10) 0.067(9) 0.035(10) -0.103(9) 0.080(9) 0.196(13) 0.039(12) -0.026(13) 0.111(12) -0.074(12) -0.002(11) -0.046(11) 0.025(17) -0.027(14) -0.012(16) -0.006(16) 0.002(16) -0.023(14) 0.030(14) -0.008(13) 0.012(13)
3.95(3) 0.00 -0.070(11) 0.001(12) 0.004(12) 0.056(10) 0.079(9) 0.001(10) -0.109(9) 0.072(9) 0.170(13) 0.016(12) -0.052(14) 0.089(12) -0.045(12) 0.042(11) -0.057(11) 0.026(18) 0.013(15) -0.003(17) -0.005(18) -0.008(17) 0.008(16) 0.011(15) -0.011(14) 0.011(13)
3.97(3) 0.00 -0.065(11) -0.004(12) 0.017(12) 0.069(10) 0.044(9) 0.021(10) -0.109(9) 0.071(9) 0.189(13) 0.002(12) -0.055(14) 0.143(13) -0.089(12) 0.010(12) -0.071(11) 0.043(17) -0.009(15) 0.004(18) -0.008(17) 0.007(17) -0.004(16) 0.020(15) 0.016(14) 0.009(14)
3.99(3) 0.00 0.049(10) 0.007(11) 0.035(12) 0.110(11) -0.009(9) -0.045(10) -0.092(9) -0.053(9) 0.160(13) -0.001(11) -0.027(13) 0.126(12) 0.109(12) -0.056(11) -0.019(11) -0.011(17) 0.008(14) 0.006(17) -0.013(16) 0.003(16) 0.032(14) 0.035(14) 0.007(13) 0.015(13)
4.04(3) 0.00 -0.075(11) 0.034(12) -0.003(11) 0.095(10) 0.046(9) -0.057(10) -0.115(10) 0.070(10) 0.168(13) 0.037(11) 0.043(13) 0.100(12) -0.078(12) 0.035(11) -0.027(12) 0.037(16) -0.025(14) -0.023(16) -0.019(16) 0.009(16) -0.038(14) 0.015(15) 0.002(14) 0.015(14)
4.01(3) 0.00 -0.039(10) -0.031(11) 0.001(12) 0.074(10) 0.034(9) 0.018(10) -0.144(9) 0.081(9) 0.235(13) 0.037(12) -0.011(13) 0.075(12) -0.050(12) -0.004(11) -0.050(11) 0.031(16) 0.020(14) -0.012(16) -0.009(16) -0.019(16) 0.022(14) -0.009(14) 0.005(13) -0.009(13)

loop_
_atom_site_aniso_label
_atom_site_aniso_U_11
_atom_site_aniso_U_22
_atom_site_aniso_U_33
_atom_site_aniso_U_12
_atom_site_aniso_U_13
_atom_site_aniso_U_23
F(1) 0.01593(5) 0.00742(4) 0.01240(4) 0.00450(4) 0.00183(4) 0.00303(4)
F(2) 0.00907(4) 0.00755(4) 0.01415(4) 0.00365(3) -0.00349(4) -0.00353(3)
F(3) 0.00850(4) 0.00853(4) 0.02060(5) 0.00551(3) 0.00083(4) -0.00221(3)
F(4) 0.01694(5) 0.01197(4) 0.00762(4) 0.00825(4) -0.00153(3) 0.00126(3)
F(5) 0.00871(4) 0.00771(4) 0.01570(5) 0.00220(4) -0.00031(3) 0.00422(3)
F(6) 0.01131(4) 0.01184(5) 0.01450(4) 0.00845(4) 0.00222(3) 0.00390(3)
C(1) 0.00665(4) 0.00528(4) 0.01018(4) 0.00299(3) 0.00002(3) -0.00025(3)
C(2) 0.00743(4) 0.00700(4) 0.00840(4) 0.00389(4) -0.00002(3) 0.00177(3)
C(3) 0.00546(4) 0.00582(4) 0.00677(4) 0.00270(4) -0.00017(3) -0.00016(3)
C(4) 0.00543(4) 0.00502(4) 0.00720(4) 0.00259(3) -0.00002(3) -0.00004(3)
C(5) 0.00533(4) 0.00560(4) 0.00676(4) 0.00242(3) 0.00007(3) 0.00035(3)
C(6) 0.00609(4) 0.00575(4) 0.00670(4) 0.00307(4) -0.00004(3) 0.00079(3)
C(7) 0.00605(4) 0.00592(4) 0.00658(4) 0.00293(4) 0.00002(3) 0.00041(3)
C(8) 0.00650(4) 0.00636(4) 0.00615(3) 0.00316(4) -0.00009(3) 0.00018(3)
C(9) 0.00656(4) 0.00663(4) 0.00612(3) 0.00342(4) 0.00010(3) 0.00027(3)
C(10) 0.00606(4) 0.00626(4) 0.00649(4) 0.00321(4) -0.00011(3) 0.00038(3)
C(11) 0.00585(4) 0.00610(4) 0.00657(4) 0.00320(4) -0.00005(3) 0.00014(3)
C(12) 0.00566(4) 0.00590(4) 0.00673(4) 0.00319(4) -0.00011(3) -0.00012(3)

loop_
_atom_site_label
_atom_site_type_symbol
_atom_site_fract_x
_atom_site_fract_y
_atom_site_fract_z
_atom_site_occupancy
_atom_site_U_iso_or_equiv
_atom_site_calc_flag
F(1) F 0.111370(9) 0.327247(8) 0.430586(19) 1.0000 0.014 ?
F(2) F 0.140837(9) 0.320675(8) 0.640721(16) 1.0000 0.011 ?
F(3) F 0.02983(1) 0.29862(1) 0.59230(2) 1.0000 0.013 ?
F(4) F -0.022392(9) 0.186344(9) 0.059677(17) 1.0000 0.014 ?
F(5) F 0.05775(1) 0.27467(1) 0.18885(1) 1.0000 0.012 ?
F(6) F -0.05974(1) 0.23026(1) 0.22431(1) 1.0000 0.013 ?
C(1) C 0.086000(9) 0.289658(9) 0.548388(16) 1.0000 0.008 ?
C(2) C -0.008608(9) 0.212334(9) 0.189449(16) 1.0000 0.008 ?
C(3) C 0.031982(9) 0.165472(9) 0.667665(15) 1.0000 0.007 ?
C(4) C 0.060026(9) 0.206043(9) 0.530756(15) 1.0000 0.006 ?
C(5) C -0.010914(9) 0.165035(9) 0.439947(15) 1.0000 0.007 ?
C(6) C -0.008979(9) 0.152589(9) 0.286152(15) 1.0000 0.007 ?
C(7) C -0.072714(9) 0.073555(9) 0.249849(15) 1.0000 0.007 ?
C(8) C -0.043865(9) 0.035618(9) 0.169733(15) 1.0000 0.007 ?
C(9) C 0.037040(9) 0.079256(9) 0.170601(15) 1.0000 0.007 ?
C(10) C 0.058987(9) 0.143925(9) 0.252687(15) 1.0000 0.007 ?
C(11) C 0.119967(9) 0.167537(9) 0.337808(15) 1.0000 0.007 ?
C(12) C 0.121470(9) 0.192578(9) 0.479601(15) 1.0000 0.007 ?
DUM0 . 0.00000 0.00000 0.00000 . . dum

loop_
_geom_angle_atom_site_label_1
_geom_angle_atom_site_label_2
_geom_angle_atom_site_label_3
_geom_angle
_geom_angle_site_symmetry_1
_geom_angle_site_symmetry_2
_geom_angle_site_symmetry_3
_geom_angle_publ_flag
F(1) C(1) F(2) 107.727(15) 1_555 1_555 1_555 yes
F(1) C(1) F(3) 108.007(15) 1_555 1_555 1_555 yes
F(2) C(1) F(3) 107.980(14) 1_555 1_555 1_555 yes
F(4) C(2) F(5) 107.025(14) 1_555 1_555 1_555 yes
F(4) C(2) F(6) 108.155(14) 1_555 1_555 1_555 yes
F(5) C(2) F(6) 108.047(15) 1_555 1_555 1_555 yes
C(4) C(3) C(7) 123.238(14) 1_555 1_555 5_556 yes
C(4) C(3) C(11) 109.010(13) 1_555 1_555 6_556 yes
C(7) C(3) C(11) 120.834(15) 5_556 1_555 6_556 yes
C(3) C(4) C(12) 107.961(13) 1_555 1_555 1_555 yes
C(6) C(5) C(12) 123.042(14) 1_555 1_555 6_556 yes
C(3) C(7) C(8) 118.485(15) 6_556 1_555 1_555 yes
C(7) C(8) C(9) 108.868(14) 1_555 1_555 1_555 yes
C(7) C(8) C(9) 120.486(15) 1_555 1_555 2_555 yes
C(9) C(8) C(9) 119.605(17) 1_555 1_555 2_555 yes
C(8) C(9) C(8) 120.388(17) 1_555 1_555 3_555 yes
C(8) C(9) C(10) 108.348(14) 1_555 1_555 1_555 yes
C(8) C(9) C(10) 120.511(15) 3_555 1_555 1_555 yes
C(9) C(10) C(11) 118.355(15) 1_555 1_555 1_555 yes
C(3) C(11) C(10) 120.951(14) 5_556 1_555 1_555 yes
C(3) C(11) C(12) 107.805(13) 5_556 1_555 1_555 yes
C(10) C(11) C(12) 122.887(15) 1_555 1_555 1_555 yes
C(4) C(12) C(5) 125.514(13) 1_555 1_555 5_556 yes
C(4) C(12) C(11) 120.105(13) 1_555 1_555 1_555 yes
C(5) C(12) C(11) 110.481(14) 5_556 1_555 1_555 yes

loop_
_geom_bond_atom_site_label_1
_geom_bond_atom_site_label_2
_geom_bond_distance
_geom_bond_site_symmetry_1
_geom_bond_site_symmetry_2
_geom_bond_publ_flag
F(1) C(1) 1.3368(2) 1_555 1_555 yes
F(2) C(1) 1.3345(2) 1_555 1_555 yes
F(3) C(1) 1.3370(2) 1_555 1_555 yes
F(4) C(2) 1.3461(2) 1_555 1_555 yes
F(5) C(2) 1.3352(3) 1_555 1_555 yes
F(6) C(2) 1.3300(3) 1_555 1_555 yes
C(3) C(4) 1.5265(2) 1_555 1_555 yes
C(3) C(7) 1.3737(2) 1_555 5_556 yes
C(3) C(11) 1.4334(2) 1_555 6_556 yes
C(4) C(12) 1.5171(2) 1_555 1_555 yes
C(5) C(6) 1.5223(2) 1_555 1_555 yes
C(5) C(12) 1.3628(2) 1_555 6_556 yes
C(7) C(8) 1.4327(2) 1_555 1_555 yes
C(8) C(9) 1.4533(2) 1_555 1_555 yes
C(8) C(9) 1.3986(2) 1_555 2_555 yes
C(9) C(10) 1.4250(2) 1_555 1_555 yes
C(10) C(11) 1.3797(2) 1_555 1_555 yes
C(11) C(12) 1.4687(2) 1_555 1_555 yes
